data_4501639
loop_
_publ_author_name
'Zhang, Zhangjing'
'Xiang, Shengchang'
'Zheng, Qian'
'Rao, Xingtang'
'Mondal, Jalal U.'
'Arman, Hadi D.'
'Qian, Guodong'
'Chen, Banglin'

_publ_section_title
;
 A Rare Uninodal 9-Connected Metal&#x2212;Organic Framework with Permanent
 Porosity
;
_journal_issue 5
_journal_name_full 'Crystal Growth &amp; Design'
_journal_page_first 2372
_journal_paper_doi 10.1021/cg100183y
_journal_volume 10
_journal_year 2010
_chemical_formula_sum 'C11 H18 N12 O10 S Zn3'
_chemical_formula_weight 706.54
_chemical_name_systematic
; 
 ? 
;
_space_group_IT_number 14
_symmetry_cell_setting monoclinic
_symmetry_space_group_name_Hall '-P 2yn'
_symmetry_space_group_name_H-M 'P 1 21/n 1'
_atom_sites_solution_hydrogens geom
_atom_sites_solution_primary direct
_atom_sites_solution_secondary difmap
_audit_creation_method SHELXL-97
_cell_angle_alpha 90.00
_cell_angle_beta 107.818(5)
_cell_angle_gamma 90.00
_cell_formula_units_Z 4
_cell_length_a 16.1397(14)
_cell_length_b 8.7667(5)
_cell_length_c 16.9326(15)
_cell_measurement_temperature 90(2)
_cell_volume 2280.9(3)
_computing_cell_refinement 'Bruker SAINT+'
_computing_data_collection 'Bruker APEX2'
_computing_data_reduction 'Bruker SAINT+'
_computing_molecular_graphics 'Bruker SHELXTL'
_computing_publication_material 'Bruker SHELXTL'
_computing_structure_refinement 'SHELXL-97 (Sheldrick, 1997)'
_computing_structure_solution 'SHELXS-97 (Sheldrick, 1990)'
_diffrn_ambient_temperature 90(2)
_diffrn_measured_fraction_theta_full 0.974
_diffrn_measured_fraction_theta_max 0.959
_diffrn_measurement_device_type 'Bruker X8 APEX II diffractometer'
_diffrn_measurement_method 'phi and omega scans'
_diffrn_radiation_monochromator graphite
_diffrn_radiation_source 'fine-focus sealed tube'
_diffrn_radiation_type CuK\a
_diffrn_radiation_wavelength 1.54178
_diffrn_reflns_av_R_equivalents 0.0293
_diffrn_reflns_av_sigmaI/netI 0.0251
_diffrn_reflns_limit_h_max 18
_diffrn_reflns_limit_h_min -19
_diffrn_reflns_limit_k_max 10
_diffrn_reflns_limit_k_min -9
_diffrn_reflns_limit_l_max 20
_diffrn_reflns_limit_l_min -20
_diffrn_reflns_number 14476
_diffrn_reflns_theta_full 66.60
_diffrn_reflns_theta_max 68.20
_diffrn_reflns_theta_min 5.74
_exptl_absorpt_coefficient_mu 5.253
_exptl_absorpt_correction_T_max 0.7434
_exptl_absorpt_correction_T_min 0.4050
_exptl_absorpt_correction_type multi-scan
_exptl_absorpt_process_details 'SADABS '
_exptl_crystal_colour colorless
_exptl_crystal_density_diffrn 2.058
_exptl_crystal_density_method 'not measured'
_exptl_crystal_description block
_exptl_crystal_F_000 1416
_exptl_crystal_size_max 0.21
_exptl_crystal_size_mid 0.16
_exptl_crystal_size_min 0.06
_refine_diff_density_max 1.128
_refine_diff_density_min -0.783
_refine_diff_density_rms 0.096
_refine_ls_extinction_coef 0.00061(5)
_refine_ls_extinction_expression Fc^*^=kFc[1+0.001xFc^2^\l^3^/sin(2\q)]^-1/4^
_refine_ls_extinction_method SHELXL
_refine_ls_goodness_of_fit_ref 1.065
_refine_ls_hydrogen_treatment constr
_refine_ls_matrix_type full
_refine_ls_number_parameters 345
_refine_ls_number_reflns 4010
_refine_ls_number_restraints 0
_refine_ls_restrained_S_all 1.065
_refine_ls_R_factor_all 0.0307
_refine_ls_R_factor_gt 0.0292
_refine_ls_shift/su_max 0.001
_refine_ls_shift/su_mean 0.000
_refine_ls_structure_factor_coef Fsqd
_refine_ls_weighting_details 'calc w=1/[\s^2^(Fo^2^)+(0.0386P)^2^+5.1900P] where P=(Fo^2^+2Fc^2^)/3'
_refine_ls_weighting_scheme calc
_refine_ls_wR_factor_gt 0.0768
_refine_ls_wR_factor_ref 0.0778
_reflns_number_gt 3822
_reflns_number_total 4010
_reflns_threshold_expression >2sigma(I)
_cod_data_source_file cg100183y_si_001.cif
_cod_data_source_block MOF2
_cod_original_sg_symbol_H-M P2(1)/n
_cod_database_code 4501639

loop_
_symmetry_equiv_pos_as_xyz
'x, y, z'
'-x+1/2, y+1/2, -z+1/2'
'-x, -y, -z'
'x-1/2, -y-1/2, z-1/2'

loop_
_atom_site_label
_atom_site_type_symbol
_atom_site_fract_x
_atom_site_fract_y
_atom_site_fract_z
_atom_site_U_iso_or_equiv
_atom_site_adp_type
_atom_site_occupancy
_atom_site_symmetry_multiplicity
_atom_site_calc_flag
_atom_site_refinement_flags
Zn1 Zn 0.47872(2) 0.36796(4) 0.20466(2) 0.00722(11) Uani 1 1 d .
Zn2 Zn 0.82190(2) 0.63206(4) 0.45182(2) 0.00663(11) Uani 1 1 d .
Zn3 Zn 0.66739(2) 0.57442(4) 0.56050(2) 0.00824(11) Uani 1 1 d .
O1 O 0.58766(12) 0.2709(2) 0.17877(11) 0.0104(4) Uani 1 1 d .
O1W O 0.89526(12) 0.5057(2) 0.39563(11) 0.0101(4) Uani 1 1 d .
H1WA H 0.9069 0.4130 0.4093 0.012 Uiso 1 1 d R
H1WB H 0.9140 0.5462 0.3588 0.012 Uiso 1 1 d R
O2W O 0.58713(12) 0.4001(2) 0.57918(12) 0.0120(4) Uani 1 1 d .
H2WA H 0.6080 0.3117 0.5936 0.014 Uiso 1 1 d R
H2WB H 0.5336 0.4175 0.5724 0.014 Uiso 1 1 d R
O2 O 0.78812(12) 0.7839(2) 0.35302(11) 0.0099(4) Uani 1 1 d .
O3 O 0.38270(12) 0.4264(2) 0.25782(12) 0.0121(4) Uani 1 1 d .
O3W O 0.56091(12) 0.7328(2) 0.54209(12) 0.0138(4) Uani 1 1 d .
H3WA H 0.5613 0.7978 0.5795 0.017 Uiso 1 1 d R
H3WB H 0.5186 0.7304 0.4975 0.017 Uiso 1 1 d R
O4 O 0.71533(12) 0.6420(2) 0.68058(11) 0.0129(4) Uani 1 1 d .
O5 O 0.67140(13) 0.9567(2) 0.53783(14) 0.0197(5) Uani 1 1 d .
O6 O 0.74195(12) 0.7453(2) 0.52070(11) 0.0093(4) Uani 1 1 d .
N1 N 0.69676(14) 0.5203(3) 0.39178(13) 0.0085(4) Uani 1 1 d .
N2 N 0.63512(14) 0.5225(3) 0.43044(13) 0.0099(5) Uani 1 1 d .
N3 N 0.56001(15) 0.4838(3) 0.37934(13) 0.0109(5) Uani 1 1 d .
N4 N 0.57106(14) 0.4541(3) 0.30550(13) 0.0095(4) Uani 1 1 d .
N5 N 0.39699(14) 0.2051(3) 0.13894(13) 0.0084(4) Uani 1 1 d .
N6 N 0.41350(15) 0.1131(3) 0.08170(13) 0.0086(4) Uani 1 1 d .
N7 N 0.84392(14) 0.4690(3) 0.54923(13) 0.0081(4) Uani 1 1 d .
N8 N 0.78128(14) 0.4335(3) 0.58364(13) 0.0083(4) Uani 1 1 d .
N9 N 0.91864(14) 0.7820(3) 0.52392(14) 0.0099(5) Uani 1 1 d .
N10 N 1.00126(15) 0.7503(3) 0.57057(14) 0.0121(5) Uani 1 1 d .
N11 N 0.46374(15) 0.5401(3) 0.11774(14) 0.0106(5) Uani 1 1 d .
N12 N 0.52848(15) 0.6436(3) 0.12658(15) 0.0129(5) Uani 1 1 d .
C1 C 0.65533(17) 0.4770(3) 0.31448(16) 0.0078(5) Uani 1 1 d .
C2 C 0.69677(17) 0.4584(3) 0.24744(16) 0.0093(5) Uani 1 1 d .
H2A H 0.7600 0.4433 0.2736 0.011 Uiso 1 1 calc R
H2B H 0.6890 0.5545 0.2153 0.011 Uiso 1 1 calc R
C3 C 0.66213(17) 0.3271(3) 0.18717(15) 0.0079(5) Uani 1 1 d .
C4 C 0.31589(17) 0.1750(3) 0.13928(16) 0.0084(5) Uani 1 1 d .
C5 C 0.26653(18) 0.2512(3) 0.18953(17) 0.0142(6) Uani 1 1 d .
H5A H 0.2370 0.1710 0.2121 0.017 Uiso 1 1 calc R
H5B H 0.2206 0.3147 0.1517 0.017 Uiso 1 1 calc R
C6 C 0.31740(17) 0.3512(3) 0.26124(16) 0.0090(5) Uani 1 1 d .
C7 C 0.89744(18) 0.9112(3) 0.55388(16) 0.0097(5) Uani 1 1 d .
C8 C 0.81098(17) 0.9867(3) 0.52011(17) 0.0120(5) Uani 1 1 d .
H8A H 0.8012 1.0107 0.4608 0.014 Uiso 1 1 calc R
H8B H 0.8119 1.0843 0.5498 0.014 Uiso 1 1 calc R
C9 C 0.73526(18) 0.8903(3) 0.52793(16) 0.0111(5) Uani 1 1 d .
O7 O 1.02522(16) 0.6429(3) 0.17792(14) 0.0248(5) Uani 1 1 d .
C11 C 0.8959(2) 0.4578(5) 0.1720(2) 0.0370(9) Uani 1 1 d .
C10 C 1.0615(2) 0.3655(4) 0.2434(2) 0.0271(7) Uani 1 1 d .
S1 S 1.00026(5) 0.47841(9) 0.15682(5) 0.0156(3) Uani 0.909(3) 1 d P
S1A S 0.9916(6) 0.4920(11) 0.2321(6) 0.030(3) Uani 0.091(3) 1 d P

loop_
_atom_site_aniso_label
_atom_site_aniso_U_11
_atom_site_aniso_U_22
_atom_site_aniso_U_33
_atom_site_aniso_U_23
_atom_site_aniso_U_13
_atom_site_aniso_U_12
Zn1 0.00597(19) 0.0087(2) 0.00725(18) -0.00186(13) 0.00236(14) -0.00120(13)
Zn2 0.00649(19) 0.0077(2) 0.00638(18) 0.00068(12) 0.00306(14) 0.00026(13)
Zn3 0.00688(19) 0.0124(2) 0.00635(18) -0.00038(13) 0.00344(14) 0.00122(13)
O1 0.0078(9) 0.0105(9) 0.0143(9) -0.0041(7) 0.0055(7) -0.0014(7)
O1W 0.0121(9) 0.0082(9) 0.0131(9) 0.0014(7) 0.0084(8) 0.0012(7)
O2W 0.0091(9) 0.0128(10) 0.0153(9) 0.0012(8) 0.0055(8) 0.0027(8)
O2 0.0088(9) 0.0125(9) 0.0097(9) 0.0023(7) 0.0048(7) 0.0003(7)
O3 0.0094(9) 0.0142(10) 0.0143(9) -0.0046(8) 0.0062(8) -0.0018(8)
O3W 0.0117(9) 0.0181(10) 0.0120(9) -0.0026(8) 0.0044(8) 0.0032(8)
O4 0.0120(10) 0.0199(11) 0.0086(9) -0.0030(8) 0.0057(8) -0.0005(8)
O5 0.0133(10) 0.0144(10) 0.0344(12) -0.0032(9) 0.0117(9) 0.0031(8)
O6 0.0099(9) 0.0093(9) 0.0097(8) -0.0008(7) 0.0048(7) 0.0011(7)
N1 0.0083(10) 0.0116(11) 0.0071(10) 0.0002(8) 0.0044(9) 0.0006(9)
N2 0.0067(10) 0.0158(12) 0.0086(10) -0.0008(9) 0.0044(9) -0.0011(9)
N3 0.0087(11) 0.0156(12) 0.0085(10) -0.0023(9) 0.0029(9) -0.0007(9)
N4 0.0085(11) 0.0147(12) 0.0062(10) -0.0002(9) 0.0034(9) -0.0004(9)
N5 0.0097(11) 0.0085(11) 0.0083(10) -0.0003(8) 0.0046(9) -0.0003(9)
N6 0.0103(11) 0.0079(11) 0.0086(10) -0.0015(8) 0.0042(9) -0.0018(9)
N7 0.0075(10) 0.0088(11) 0.0089(10) 0.0007(8) 0.0037(9) 0.0017(9)
N8 0.0084(10) 0.0101(11) 0.0081(10) 0.0021(8) 0.0048(8) 0.0011(9)
N9 0.0086(11) 0.0097(11) 0.0110(10) 0.0001(9) 0.0024(9) 0.0022(9)
N10 0.0086(11) 0.0141(12) 0.0131(11) -0.0013(9) 0.0025(9) 0.0009(9)
N11 0.0090(11) 0.0111(11) 0.0115(11) -0.0001(9) 0.0029(9) -0.0018(9)
N12 0.0092(11) 0.0119(12) 0.0166(12) 0.0029(9) 0.0026(9) -0.0021(9)
C1 0.0077(12) 0.0065(12) 0.0096(12) -0.0009(10) 0.0032(10) -0.0009(10)
C2 0.0078(12) 0.0139(13) 0.0074(12) -0.0031(10) 0.0039(10) -0.0027(10)
C3 0.0082(12) 0.0085(12) 0.0068(12) 0.0018(10) 0.0018(10) 0.0018(10)
C4 0.0090(12) 0.0092(13) 0.0067(12) 0.0004(10) 0.0022(10) -0.0004(10)
C5 0.0118(13) 0.0188(15) 0.0150(13) -0.0061(11) 0.0086(11) -0.0042(11)
C6 0.0066(12) 0.0109(13) 0.0098(12) 0.0008(10) 0.0029(10) 0.0045(10)
C7 0.0102(13) 0.0100(13) 0.0095(12) 0.0011(10) 0.0042(10) -0.0005(11)
C8 0.0116(13) 0.0075(13) 0.0155(13) -0.0016(10) 0.0023(11) 0.0024(11)
C9 0.0113(13) 0.0124(14) 0.0085(12) -0.0014(10) 0.0012(10) 0.0011(11)
O7 0.0337(13) 0.0201(12) 0.0181(11) 0.0008(9) 0.0040(10) -0.0068(10)
C11 0.0177(17) 0.065(3) 0.0309(19) -0.0076(18) 0.0110(15) -0.0144(17)
C10 0.0293(19) 0.0240(18) 0.0260(17) -0.0003(14) 0.0056(14) 0.0013(14)
S1 0.0164(4) 0.0193(5) 0.0127(4) -0.0035(3) 0.0067(3) -0.0060(3)
S1A 0.032(5) 0.025(5) 0.032(5) 0.002(4) 0.009(4) -0.001(4)

loop_
_atom_type_symbol
_atom_type_description
_atom_type_scat_dispersion_real
_atom_type_scat_dispersion_imag
_atom_type_scat_source
C C 0.0181 0.0091 'International Tables Vol C Tables 4.2.6.8 and 6.1.1.4'
H H 0.0000 0.0000 'International Tables Vol C Tables 4.2.6.8 and 6.1.1.4'
N N 0.0311 0.0180 'International Tables Vol C Tables 4.2.6.8 and 6.1.1.4'
O O 0.0492 0.0322 'International Tables Vol C Tables 4.2.6.8 and 6.1.1.4'
S S 0.3331 0.5567 'International Tables Vol C Tables 4.2.6.8 and 6.1.1.4'
Zn Zn -1.5491 0.6778 'International Tables Vol C Tables 4.2.6.8 and 6.1.1.4'

loop_
_geom_angle_atom_site_label_1
_geom_angle_atom_site_label_2
_geom_angle_atom_site_label_3
_geom_angle
_geom_angle_site_symmetry_1
_geom_angle_site_symmetry_3
N5 Zn1 N4 155.03(9) . .
N5 Zn1 N11 102.01(9) . .
N4 Zn1 N11 102.82(9) . .
N5 Zn1 O3 88.01(8) . .
N4 Zn1 O3 89.82(8) . .
N11 Zn1 O3 100.82(8) . .
N5 Zn1 O1 92.60(8) . .
N4 Zn1 O1 83.20(8) . .
N11 Zn1 O1 93.99(8) . .
O3 Zn1 O1 164.72(8) . .
O1W Zn2 O2 91.09(7) . .
O1W Zn2 N9 100.01(8) . .
O2 Zn2 N9 91.83(8) . .
O1W Zn2 N7 90.77(8) . .
O2 Zn2 N7 174.50(8) . .
N9 Zn2 N7 92.94(9) . .
O1W Zn2 N1 97.11(8) . .
O2 Zn2 N1 86.30(8) . .
N9 Zn2 N1 162.81(9) . .
N7 Zn2 N1 88.34(8) . .
O1W Zn2 O6 173.57(7) . .
O2 Zn2 O6 94.88(7) . .
N9 Zn2 O6 82.20(8) . .
N7 Zn2 O6 83.06(8) . .
N1 Zn2 O6 80.94(8) . .
O4 Zn3 O2W 97.23(8) . .
O4 Zn3 N8 86.71(8) . .
O2W Zn3 N8 95.00(8) . .
O4 Zn3 N2 170.38(8) . .
O2W Zn3 N2 91.89(8) . .
N8 Zn3 N2 89.47(8) . .
O4 Zn3 O6 91.85(8) . .
O2W Zn3 O6 170.92(7) . .
N8 Zn3 O6 85.88(8) . .
N2 Zn3 O6 79.07(8) . .
O4 Zn3 O3W 89.97(8) . .
O2W Zn3 O3W 89.39(8) . .
N8 Zn3 O3W 174.79(8) . .
N2 Zn3 O3W 93.20(8) . .
O6 Zn3 O3W 90.22(7) . .
C3 O1 Zn1 129.83(17) . .
Zn2 O1W H1WA 120.0 . .
Zn2 O1W H1WB 120.0 . .
H1WA O1W H1WB 120.0 . .
Zn3 O2W H2WA 120.0 . .
Zn3 O2W H2WB 120.0 . .
H2WA O2W H2WB 120.0 . .
C3 O2 Zn2 125.08(17) 2_655 .
C6 O3 Zn1 129.48(17) . .
Zn3 O3W H3WA 120.0 . .
Zn3 O3W H3WB 120.0 . .
H3WA O3W H3WB 120.0 . .
C6 O4 Zn3 132.68(18) 3_666 .
C9 O6 Zn3 125.93(17) . .
C9 O6 Zn2 124.85(17) . .
Zn3 O6 Zn2 108.87(8) . .
C1 N1 N2 105.0(2) . .
C1 N1 Zn2 134.24(18) . .
N2 N1 Zn2 118.69(16) . .
N3 N2 N1 110.5(2) . .
N3 N2 Zn3 128.38(17) . .
N1 N2 Zn3 121.11(16) . .
N2 N3 N4 107.9(2) . .
C1 N4 N3 106.6(2) . .
C1 N4 Zn1 127.52(18) . .
N3 N4 Zn1 125.56(17) . .
C4 N5 N6 107.1(2) . .
C4 N5 Zn1 127.55(18) . .
N6 N5 Zn1 125.22(17) . .
N7 N6 N5 107.4(2) 4_565 .
N6 N7 N8 110.6(2) 4_666 .
N6 N7 Zn2 127.94(17) 4_666 .
N8 N7 Zn2 121.36(16) . .
C4 N8 N7 105.2(2) 4_666 .
C4 N8 Zn3 133.49(18) 4_666 .
N7 N8 Zn3 120.05(16) . .
C7 N9 N10 106.0(2) . .
C7 N9 Zn2 121.24(18) . .
N10 N9 Zn2 128.96(18) . .
N12 N10 N9 109.2(2) 4_676 .
C7 N11 N12 105.9(2) 4_575 .
C7 N11 Zn1 134.28(19) 4_575 .
N12 N11 Zn1 119.38(17) . .
N10 N12 N11 108.7(2) 4_575 .
N1 C1 N4 110.0(2) . .
N1 C1 C2 124.9(2) . .
N4 C1 C2 125.1(2) . .
C1 C2 C3 115.7(2) . .
C1 C2 H2A 108.4 . .
C3 C2 H2A 108.4 . .
C1 C2 H2B 108.4 . .
C3 C2 H2B 108.4 . .
H2A C2 H2B 107.4 . .
O2 C3 O1 124.2(2) 2_645 .
O2 C3 C2 115.1(2) 2_645 .
O1 C3 C2 120.6(2) . .
N5 C4 N8 109.7(2) . 4_565
N5 C4 C5 127.5(2) . .
N8 C4 C5 122.7(2) 4_565 .
C4 C5 C6 117.6(2) . .
C4 C5 H5A 107.9 . .
C6 C5 H5A 107.9 . .
C4 C5 H5B 107.9 . .
C6 C5 H5B 107.9 . .
H5A C5 H5B 107.2 . .
O4 C6 O3 124.8(2) 3_666 .
O4 C6 C5 113.6(2) 3_666 .
O3 C6 C5 121.4(2) . .
N9 C7 N11 110.2(2) . 4_676
N9 C7 C8 123.5(2) . .
N11 C7 C8 126.3(2) 4_676 .
C7 C8 C9 113.6(2) . .
C7 C8 H8A 108.8 . .
C9 C8 H8A 108.8 . .
C7 C8 H8B 108.8 . .
C9 C8 H8B 108.8 . .
H8A C8 H8B 107.7 . .
O5 C9 O6 125.1(3) . .
O5 C9 C8 118.2(3) . .
O6 C9 C8 116.6(2) . .
S1 O7 S1A 46.6(3) . .
S1A C11 S1 45.8(4) . .
S1A C10 S1 46.1(4) . .
S1A S1 O7 77.7(4) . .
S1A S1 C11 59.5(4) . .
O7 S1 C11 104.91(18) . .
S1A S1 C10 57.3(4) . .
O7 S1 C10 107.03(14) . .
C11 S1 C10 97.72(18) . .
S1 S1A C10 76.7(5) . .
S1 S1A C11 74.8(5) . .
C10 S1A C11 118.0(7) . .
S1 S1A O7 55.7(4) . .
C10 S1A O7 105.7(6) . .
C11 S1A O7 101.5(5) . .

loop_
_geom_bond_atom_site_label_1
_geom_bond_atom_site_label_2
_geom_bond_distance
_geom_bond_site_symmetry_2
Zn1 N5 2.029(2) .
Zn1 N4 2.037(2) .
Zn1 N11 2.070(2) .
Zn1 O3 2.0803(19) .
Zn1 O1 2.1165(18) .
Zn2 O1W 2.0554(18) .
Zn2 O2 2.0761(18) .
Zn2 N9 2.119(2) .
Zn2 N7 2.128(2) .
Zn2 N1 2.194(2) .
Zn2 O6 2.2207(18) .
Zn3 O4 2.0301(19) .
Zn3 O2W 2.089(2) .
Zn3 N8 2.149(2) .
Zn3 N2 2.151(2) .
Zn3 O6 2.1545(19) .
Zn3 O3W 2.1566(19) .
O1 C3 1.266(3) .
O1W H1WA 0.8500 .
O1W H1WB 0.8500 .
O2W H2WA 0.8500 .
O2W H2WB 0.8501 .
O2 C3 1.259(3) 2_655
O3 C6 1.259(3) .
O3W H3WA 0.8500 .
O3W H3WB 0.8501 .
O4 C6 1.254(3) 3_666
O5 C9 1.239(4) .
O6 C9 1.285(3) .
N1 C1 1.330(3) .
N1 N2 1.348(3) .
N2 N3 1.300(3) .
N3 N4 1.341(3) .
N4 C1 1.337(3) .
N5 C4 1.337(3) .
N5 N6 1.349(3) .
N6 N7 1.305(3) 4_565
N7 N6 1.305(3) 4_666
N7 N8 1.349(3) .
N8 C4 1.335(4) 4_666
N9 C7 1.328(4) .
N9 N10 1.355(3) .
N10 N12 1.305(3) 4_676
N11 C7 1.337(4) 4_575
N11 N12 1.357(3) .
N12 N10 1.305(3) 4_575
C1 C2 1.492(3) .
C2 C3 1.526(4) .
C2 H2A 0.9900 .
C2 H2B 0.9900 .
C3 O2 1.259(3) 2_645
C4 N8 1.335(4) 4_565
C4 C5 1.490(4) .
C5 C6 1.519(4) .
C5 H5A 0.9900 .
C5 H5B 0.9900 .
C6 O4 1.254(3) 3_666
C7 N11 1.337(4) 4_676
C7 C8 1.492(4) .
C8 C9 1.525(4) .
C8 H8A 0.9900 .
C8 H8B 0.9900 .
O7 S1 1.510(2) .
O7 S1A 1.785(10) .
C11 S1A 1.597(10) .
C11 S1 1.790(3) .
C10 S1A 1.552(10) .
C10 S1 1.795(4) .
S1 S1A 1.329(10) .

loop_
_geom_torsion_atom_site_label_1
_geom_torsion_atom_site_label_2
_geom_torsion_atom_site_label_3
_geom_torsion_atom_site_label_4
_geom_torsion
_geom_torsion_site_symmetry_1
_geom_torsion_site_symmetry_4
N5 Zn1 O1 C3 165.2(2) . .
N4 Zn1 O1 C3 -39.5(2) . .
N11 Zn1 O1 C3 63.0(2) . .
O3 Zn1 O1 C3 -102.8(3) . .
O1W Zn2 O2 C3 -37.2(2) . 2_655
N9 Zn2 O2 C3 62.9(2) . 2_655
N7 Zn2 O2 C3 -147.0(8) . 2_655
N1 Zn2 O2 C3 -134.2(2) . 2_655
O6 Zn2 O2 C3 145.2(2) . 2_655
N5 Zn1 O3 C6 18.0(2) . .
N4 Zn1 O3 C6 -137.1(2) . .
N11 Zn1 O3 C6 119.9(2) . .
O1 Zn1 O3 C6 -74.6(4) . .
O2W Zn3 O4 C6 -34.7(3) . 3_666
N8 Zn3 O4 C6 -129.4(2) . 3_666
N2 Zn3 O4 C6 163.9(5) . 3_666
O6 Zn3 O4 C6 144.9(2) . 3_666
O3W Zn3 O4 C6 54.7(2) . 3_666
O4 Zn3 O6 C9 -61.5(2) . .
O2W Zn3 O6 C9 116.0(5) . .
N8 Zn3 O6 C9 -148.1(2) . .
N2 Zn3 O6 C9 121.7(2) . .
O3W Zn3 O6 C9 28.4(2) . .
O4 Zn3 O6 Zn2 124.92(8) . .
O2W Zn3 O6 Zn2 -57.6(5) . .
N8 Zn3 O6 Zn2 38.36(9) . .
N2 Zn3 O6 Zn2 -51.89(9) . .
O3W Zn3 O6 Zn2 -145.10(8) . .
O1W Zn2 O6 C9 160.6(6) . .
O2 Zn2 O6 C9 -41.2(2) . .
N9 Zn2 O6 C9 50.0(2) . .
N7 Zn2 O6 C9 143.9(2) . .
N1 Zn2 O6 C9 -126.6(2) . .
O1W Zn2 O6 Zn3 -25.8(7) . .
O2 Zn2 O6 Zn3 132.44(8) . .
N9 Zn2 O6 Zn3 -136.38(9) . .
N7 Zn2 O6 Zn3 -42.43(9) . .
N1 Zn2 O6 Zn3 46.99(9) . .
O1W Zn2 N1 C1 -44.3(3) . .
O2 Zn2 N1 C1 46.3(3) . .
N9 Zn2 N1 C1 130.5(3) . .
N7 Zn2 N1 C1 -134.9(3) . .
O6 Zn2 N1 C1 141.9(3) . .
O1W Zn2 N1 N2 154.90(18) . .
O2 Zn2 N1 N2 -114.46(19) . .
N9 Zn2 N1 N2 -30.3(4) . .
N7 Zn2 N1 N2 64.33(19) . .
O6 Zn2 N1 N2 -18.91(18) . .
C1 N1 N2 N3 -0.5(3) . .
Zn2 N1 N2 N3 165.35(17) . .
C1 N1 N2 Zn3 176.84(17) . .
Zn2 N1 N2 Zn3 -17.3(3) . .
O4 Zn3 N2 N3 -159.1(4) . .
O2W Zn3 N2 N3 39.4(2) . .
N8 Zn3 N2 N3 134.4(2) . .
O6 Zn3 N2 N3 -139.7(2) . .
O3W Zn3 N2 N3 -50.1(2) . .
O4 Zn3 N2 N1 24.1(6) . .
O2W Zn3 N2 N1 -137.4(2) . .
N8 Zn3 N2 N1 -42.4(2) . .
O6 Zn3 N2 N1 43.48(19) . .
O3W Zn3 N2 N1 133.1(2) . .
N1 N2 N3 N4 0.5(3) . .
Zn3 N2 N3 N4 -176.65(18) . .
N2 N3 N4 C1 -0.2(3) . .
N2 N3 N4 Zn1 173.57(18) . .
N5 Zn1 N4 C1 104.5(3) . .
N11 Zn1 N4 C1 -69.5(2) . .
O3 Zn1 N4 C1 -170.6(2) . .
O1 Zn1 N4 C1 23.0(2) . .
N5 Zn1 N4 N3 -68.0(3) . .
N11 Zn1 N4 N3 118.0(2) . .
O3 Zn1 N4 N3 16.9(2) . .
O1 Zn1 N4 N3 -149.5(2) . .
N4 Zn1 N5 C4 87.1(3) . .
N11 Zn1 N5 C4 -98.8(2) . .
O3 Zn1 N5 C4 1.8(2) . .
O1 Zn1 N5 C4 166.6(2) . .
N4 Zn1 N5 N6 -97.8(3) . .
N11 Zn1 N5 N6 76.3(2) . .
O3 Zn1 N5 N6 177.0(2) . .
O1 Zn1 N5 N6 -18.3(2) . .
C4 N5 N6 N7 0.0(3) . 4_565
Zn1 N5 N6 N7 -175.97(16) . 4_565
O1W Zn2 N7 N6 34.0(2) . 4_666
O2 Zn2 N7 N6 143.8(8) . 4_666
N9 Zn2 N7 N6 -66.1(2) . 4_666
N1 Zn2 N7 N6 131.1(2) . 4_666
O6 Zn2 N7 N6 -147.9(2) . 4_666
O1W Zn2 N7 N8 -143.07(19) . .
O2 Zn2 N7 N8 -33.3(9) . .
N9 Zn2 N7 N8 116.86(19) . .
N1 Zn2 N7 N8 -45.98(19) . .
O6 Zn2 N7 N8 35.09(19) . .
N6 N7 N8 C4 0.1(3) 4_666 4_666
Zn2 N7 N8 C4 177.58(17) . 4_666
N6 N7 N8 Zn3 168.96(16) 4_666 .
Zn2 N7 N8 Zn3 -13.5(3) . .
O4 Zn3 N8 C4 55.7(3) . 4_666
O2W Zn3 N8 C4 -41.3(3) . 4_666
N2 Zn3 N8 C4 -133.1(3) . 4_666
O6 Zn3 N8 C4 147.8(3) . 4_666
O3W Zn3 N8 C4 106.1(9) . 4_666
O4 Zn3 N8 N7 -109.45(19) . .
O2W Zn3 N8 N7 153.57(18) . .
N2 Zn3 N8 N7 61.72(19) . .
O6 Zn3 N8 N7 -17.36(18) . .
O3W Zn3 N8 N7 -59.0(9) . .
O1W Zn2 N9 C7 161.6(2) . .
O2 Zn2 N9 C7 70.1(2) . .
N7 Zn2 N9 C7 -107.1(2) . .
N1 Zn2 N9 C7 -13.2(4) . .
O6 Zn2 N9 C7 -24.5(2) . .
O1W Zn2 N9 N10 -43.7(2) . .
O2 Zn2 N9 N10 -135.1(2) . .
N7 Zn2 N9 N10 47.6(2) . .
N1 Zn2 N9 N10 141.5(3) . .
O6 Zn2 N9 N10 130.2(2) . .
C7 N9 N10 N12 0.1(3) . 4_676
Zn2 N9 N10 N12 -157.56(19) . 4_676
N5 Zn1 N11 C7 32.7(3) . 4_575
N4 Zn1 N11 C7 -149.8(3) . 4_575
O3 Zn1 N11 C7 -57.5(3) . 4_575
O1 Zn1 N11 C7 126.2(3) . 4_575
N5 Zn1 N11 N12 -155.90(19) . .
N4 Zn1 N11 N12 21.5(2) . .
O3 Zn1 N11 N12 113.85(19) . .
O1 Zn1 N11 N12 -62.4(2) . .
C7 N11 N12 N10 0.4(3) 4_575 4_575
Zn1 N11 N12 N10 -173.15(17) . 4_575
N2 N1 C1 N4 0.4(3) . .
Zn2 N1 C1 N4 -162.23(19) . .
N2 N1 C1 C2 179.7(2) . .
Zn2 N1 C1 C2 17.1(4) . .
N3 N4 C1 N1 -0.1(3) . .
Zn1 N4 C1 N1 -173.74(18) . .
N3 N4 C1 C2 -179.5(2) . .
Zn1 N4 C1 C2 6.9(4) . .
N1 C1 C2 C3 143.8(3) . .
N4 C1 C2 C3 -36.9(4) . .
Zn1 O1 C3 O2 -156.00(19) . 2_645
Zn1 O1 C3 C2 22.5(3) . .
C1 C2 C3 O2 -160.3(2) . 2_645
C1 C2 C3 O1 21.0(4) . .
N6 N5 C4 N8 0.0(3) . 4_565
Zn1 N5 C4 N8 175.81(17) . 4_565
N6 N5 C4 C5 -177.5(3) . .
Zn1 N5 C4 C5 -1.6(4) . .
N5 C4 C5 C6 -13.8(4) . .
N8 C4 C5 C6 169.1(2) 4_565 .
Zn1 O3 C6 O4 148.0(2) . 3_666
Zn1 O3 C6 C5 -36.9(4) . .
C4 C5 C6 O4 -151.3(2) . 3_666
C4 C5 C6 O3 33.1(4) . .
N10 N9 C7 N11 -0.4(3) . 4_676
Zn2 N9 C7 N11 159.39(17) . 4_676
N10 N9 C7 C8 -179.8(2) . .
Zn2 N9 C7 C8 -20.0(3) . .
N9 C7 C8 C9 62.4(3) . .
N11 C7 C8 C9 -116.9(3) 4_676 .
Zn3 O6 C9 O5 -20.4(4) . .
Zn2 O6 C9 O5 152.1(2) . .
Zn3 O6 C9 C8 162.16(17) . .
Zn2 O6 C9 C8 -25.3(3) . .
C7 C8 C9 O5 148.3(3) . .
C7 C8 C9 O6 -34.1(3) . .
S1A O7 S1 C11 53.4(5) . .
S1A O7 S1 C10 -49.8(5) . .
S1A C11 S1 O7 -65.5(5) . .
S1A C11 S1 C10 44.5(5) . .
S1A C10 S1 O7 62.4(5) . .
S1A C10 S1 C11 -45.8(5) . .
O7 S1 S1A C10 -119.8(4) . .
C11 S1 S1A C10 124.4(5) . .
O7 S1 S1A C11 115.8(4) . .
C10 S1 S1A C11 -124.4(5) . .
C11 S1 S1A O7 -115.8(4) . .
C10 S1 S1A O7 119.8(4) . .
S1 C10 S1A C11 64.4(6) . .
S1 C10 S1A O7 -48.1(3) . .
S1 C11 S1A C10 -65.5(6) . .
S1 C11 S1A O7 49.4(3) . .
S1 O7 S1A C10 61.3(5) . .
S1 O7 S1A C11 -62.4(4) . .
